data_4506561
loop_
_publ_author_name
'Lieffrig, Julien'
'Jeannin, Olivier'
'Guizouarn, Thierry'
'Auban-Senzier, Pascale'
'Fourmigu\'e, Marc'

_publ_section_title
;
 Competition between the C--H&#x00B7;&#x00B7;&#x00B7;N Hydrogen Bond and
 C--I&#x00B7;&#x00B7;&#x00B7;N Halogen Bond in TCNQFn(n= 0, 2, 4) Salts
 with Variable Charge Transfer
;
_journal_issue 8
_journal_name_full 'Crystal Growth &amp; Design'
_journal_page_first 4248
_journal_paper_doi 10.1021/cg3007519
_journal_volume 12
_journal_year 2012
_chemical_formula_moiety 'C12 H4 N4, C8 H5 I S6'
_chemical_formula_sum 'C20 H9 I N4 S6'
_chemical_formula_weight 624.57
_chemical_name_common (EDT-TTF-I)(TCNQ)
_chemical_name_systematic
; 
 ? 
;
_space_group_IT_number 14
_symmetry_cell_setting monoclinic
_symmetry_space_group_name_Hall '-P 2ybc'
_symmetry_space_group_name_H-M 'P 1 21/c 1'
_atom_sites_solution_hydrogens geom
_atom_sites_solution_primary direct
_atom_sites_solution_secondary difmap
_audit_creation_method SHELXL-97
_cell_angle_alpha 90.00
_cell_angle_beta 94.86(3)
_cell_angle_gamma 90.00
_cell_formula_units_Z 4
_cell_length_a 22.784(5)
_cell_length_b 6.6158(13)
_cell_length_c 14.989(3)
_cell_measurement_reflns_used 11531
_cell_measurement_temperature 293(2)
_cell_measurement_theta_max 27.4998
_cell_measurement_theta_min 3.5153
_cell_volume 2251.2(8)
_computing_cell_refinement 'Dirax/lsq (Duisenberg & Schreurs, 1989-2000)'
_computing_data_collection 'Collect (Bruker AXS BV, 1997-2004)'
_computing_data_reduction 'EvalCCD (Duisenberg & Schreurs 1990-2000)'
_computing_molecular_graphics 'Ortep-3 for Windows (Farrugia, 1997)'
_computing_publication_material 'WinGX publication routines (Farrugia, 1999)'
_computing_structure_refinement 'SHELXL-97 (Sheldrick, 1997)'
_computing_structure_solution 'SIR92 (Altomare et al., 1993)'
_diffrn_ambient_temperature 293(2)
_diffrn_detector_area_resol_mean 9
_diffrn_measured_fraction_theta_full 0.997
_diffrn_measured_fraction_theta_max 0.997
_diffrn_measurement_device '95mm CCD camera on \k-goniostat'
_diffrn_measurement_device_type KappaCCD
_diffrn_measurement_method CCD
_diffrn_radiation_monochromator 'horizonally mounted graphite crystal'
_diffrn_radiation_source 'fine-focus sealed tube'
_diffrn_radiation_type MoK\a
_diffrn_radiation_wavelength 0.71073
_diffrn_reflns_av_R_equivalents 0.0641
_diffrn_reflns_av_sigmaI/netI 0.0414
_diffrn_reflns_limit_h_max 29
_diffrn_reflns_limit_h_min -29
_diffrn_reflns_limit_k_max 8
_diffrn_reflns_limit_k_min -8
_diffrn_reflns_limit_l_max 19
_diffrn_reflns_limit_l_min -19
_diffrn_reflns_number 25781
_diffrn_reflns_theta_full 27.50
_diffrn_reflns_theta_max 27.50
_diffrn_reflns_theta_min 3.52
_exptl_absorpt_coefficient_mu 1.996
_exptl_absorpt_correction_T_max 0.923
_exptl_absorpt_correction_T_min 0.705
_exptl_absorpt_correction_type multi-scan
_exptl_absorpt_process_details
;
  [Sheldrick, G.M. (2002). SADABS Bruker AXS Inc., Madison, Wisconsin, USA]
;
_exptl_crystal_colour black
_exptl_crystal_density_diffrn 1.843
_exptl_crystal_density_method 'not measured'
_exptl_crystal_description plate
_exptl_crystal_F_000 1224
_exptl_crystal_size_max 0.23
_exptl_crystal_size_mid 0.15
_exptl_crystal_size_min 0.04
_refine_diff_density_max 1.649
_refine_diff_density_min -0.581
_refine_diff_density_rms 0.102
_refine_ls_extinction_method none
_refine_ls_goodness_of_fit_ref 1.177
_refine_ls_hydrogen_treatment constr
_refine_ls_matrix_type full
_refine_ls_number_parameters 280
_refine_ls_number_reflns 5163
_refine_ls_number_restraints 0
_refine_ls_restrained_S_all 1.177
_refine_ls_R_factor_all 0.0695
_refine_ls_R_factor_gt 0.0486
_refine_ls_shift/su_max 0.001
_refine_ls_shift/su_mean 0.000
_refine_ls_structure_factor_coef Fsqd
_refine_ls_weighting_details 'calc w=1/[\s^2^(Fo^2^)+(0.0304P)^2^+5.2804P] where P=(Fo^2^+2Fc^2^)/3'
_refine_ls_weighting_scheme calc
_refine_ls_wR_factor_gt 0.1010
_refine_ls_wR_factor_ref 0.1078
_reflns_number_gt 3955
_reflns_number_total 5163
_reflns_threshold_expression >2sigma(I)
_cod_data_source_file cg3007519_si_002.cif
_cod_data_source_block (1)(TCNQ)
_cod_original_sg_symbol_H-M 'P 21/c'
_cod_database_code 4506561

loop_
_symmetry_equiv_pos_as_xyz
'x, y, z'
'-x, y+1/2, -z+1/2'
'-x, -y, -z'
'x, -y-1/2, z-1/2'

loop_
_atom_site_label
_atom_site_type_symbol
_atom_site_fract_x
_atom_site_fract_y
_atom_site_fract_z
_atom_site_U_iso_or_equiv
_atom_site_adp_type
_atom_site_occupancy
_atom_site_symmetry_multiplicity
_atom_site_calc_flag
_atom_site_refinement_flags
I001 I 0.675704(13) 0.49428(6) 0.22348(2) 0.04216(11) Uani 1 1 d .
S1 S 0.54656(5) 0.33440(19) 0.14080(9) 0.0391(3) Uani 1 1 d .
S2 S 0.56737(5) -0.0968(2) 0.17992(9) 0.0417(3) Uani 1 1 d .
S3 S 0.41352(5) 0.21632(19) 0.05317(9) 0.0414(3) Uani 1 1 d .
S4 S 0.43911(5) -0.20980(19) 0.09392(9) 0.0391(3) Uani 1 1 d .
S5 S 0.28857(6) 0.1487(2) -0.01206(11) 0.0502(4) Uani 1 1 d .
S6 S 0.32113(6) -0.3604(2) 0.03992(11) 0.0521(4) Uani 1 1 d .
C1 C 0.61529(19) 0.2634(8) 0.1913(3) 0.0373(11) Uani 1 1 d .
C2 C 0.6246(2) 0.0702(8) 0.2091(3) 0.0394(11) Uani 1 1 d .
H029 H 0.6605 0.0251 0.2362 0.047 Uiso 1 1 calc R
C3 C 0.5189(2) 0.0891(8) 0.1359(3) 0.0350(10) Uani 1 1 d .
C4 C 0.46343(19) 0.0400(7) 0.0989(3) 0.0353(10) Uani 1 1 d .
C5 C 0.35542(19) 0.0441(7) 0.0312(3) 0.0323(10) Uani 1 1 d .
C6 C 0.3673(2) -0.1509(7) 0.0502(3) 0.0344(10) Uani 1 1 d .
C7 C 0.2500(3) -0.0735(10) -0.0531(5) 0.0614(17) Uani 1 1 d .
H02A H 0.2094 -0.0371 -0.0704 0.074 Uiso 1 1 calc R
H02B H 0.2672 -0.1189 -0.1066 0.074 Uiso 1 1 calc R
C8 C 0.2505(3) -0.2436(11) 0.0105(5) 0.072(2) Uani 1 1 d .
H03A H 0.2237 -0.3466 -0.0149 0.086 Uiso 1 1 calc R
H03B H 0.2351 -0.1958 0.0650 0.086 Uiso 1 1 calc R
C9 C 1.0723(2) 0.8578(8) 0.1014(4) 0.0406(11) Uani 1 1 d .
C10 C 1.0701(2) 0.8593(7) 0.1967(3) 0.0319(10) Uani 1 1 d .
C11 C 1.1263(2) 0.8504(8) 0.2475(3) 0.0410(11) Uani 1 1 d .
C12 C 1.01778(19) 0.8606(7) 0.2384(3) 0.0302(9) Uani 1 1 d .
C13 C 0.9614(2) 0.8630(7) 0.1862(3) 0.0322(10) Uani 1 1 d .
H009 H 0.9602 0.8669 0.1240 0.039 Uiso 1 1 calc R
C14 C 0.91062(19) 0.8597(7) 0.2264(3) 0.0332(10) Uani 1 1 d .
H010 H 0.8750 0.8592 0.1913 0.040 Uiso 1 1 calc R
C15 C 0.91041(19) 0.8569(7) 0.3219(3) 0.0299(9) Uani 1 1 d .
C16 C 0.96633(19) 0.8573(7) 0.3744(3) 0.0327(10) Uani 1 1 d .
H018 H 0.9674 0.8574 0.4365 0.039 Uiso 1 1 calc R
C17 C 1.01781(19) 0.8576(7) 0.3338(3) 0.0314(10) Uani 1 1 d .
H015 H 1.0535 0.8559 0.3689 0.038 Uiso 1 1 calc R
C18 C 0.85770(19) 0.8523(7) 0.3641(3) 0.0329(10) Uani 1 1 d .
C19 C 0.8016(2) 0.8536(8) 0.3134(3) 0.0368(10) Uani 1 1 d .
N1 N 1.0748(3) 0.8584(9) 0.0263(3) 0.0637(14) Uani 1 1 d .
N2 N 1.1711(2) 0.8404(10) 0.2878(4) 0.0671(15) Uani 1 1 d .
N3 N 0.75670(19) 0.8561(8) 0.2747(3) 0.0559(13) Uani 1 1 d .
N4 N 0.8558(2) 0.8344(10) 0.5346(3) 0.0637(15) Uani 1 1 d .
C20 C 0.8568(2) 0.8428(8) 0.4592(3) 0.0393(11) Uani 1 1 d .

loop_
_atom_site_aniso_label
_atom_site_aniso_U_11
_atom_site_aniso_U_22
_atom_site_aniso_U_33
_atom_site_aniso_U_23
_atom_site_aniso_U_13
_atom_site_aniso_U_12
I001 0.02887(16) 0.04470(19) 0.05162(19) -0.00240(16) -0.00412(12) -0.00601(14)
S1 0.0278(6) 0.0336(6) 0.0542(7) 0.0020(5) -0.0070(5) -0.0019(5)
S2 0.0307(6) 0.0359(6) 0.0568(7) 0.0049(6) -0.0055(5) 0.0009(5)
S3 0.0307(6) 0.0299(6) 0.0613(8) 0.0033(6) -0.0098(5) -0.0045(5)
S4 0.0311(6) 0.0315(6) 0.0531(7) 0.0031(5) -0.0053(5) -0.0032(5)
S5 0.0355(6) 0.0372(7) 0.0739(9) -0.0027(6) -0.0183(6) -0.0014(5)
S6 0.0423(7) 0.0316(7) 0.0792(10) 0.0037(7) -0.0142(7) -0.0120(6)
C1 0.020(2) 0.047(3) 0.044(3) -0.007(2) -0.0024(19) 0.001(2)
C2 0.028(2) 0.042(3) 0.048(3) 0.000(2) -0.002(2) 0.000(2)
C3 0.027(2) 0.033(2) 0.044(3) 0.001(2) 0.0016(19) -0.0015(19)
C4 0.028(2) 0.034(3) 0.044(2) 0.004(2) 0.0002(18) -0.0044(19)
C5 0.026(2) 0.029(2) 0.040(2) -0.0025(19) -0.0035(18) -0.0038(17)
C6 0.029(2) 0.032(2) 0.041(2) -0.003(2) -0.0014(19) -0.0059(19)
C7 0.043(3) 0.049(3) 0.088(4) -0.002(3) -0.021(3) -0.007(3)
C8 0.041(3) 0.059(4) 0.111(5) 0.017(4) -0.017(3) -0.017(3)
C9 0.033(2) 0.043(3) 0.046(3) -0.004(2) 0.005(2) -0.001(2)
C10 0.031(2) 0.028(2) 0.036(2) -0.0014(18) -0.0001(18) -0.0006(18)
C11 0.032(3) 0.042(3) 0.049(3) 0.000(2) 0.006(2) 0.000(2)
C12 0.028(2) 0.027(2) 0.035(2) 0.0007(18) -0.0009(18) 0.0019(18)
C13 0.034(2) 0.033(2) 0.028(2) -0.0004(18) -0.0025(18) 0.0004(19)
C14 0.027(2) 0.036(3) 0.034(2) -0.0026(19) -0.0085(18) 0.0018(19)
C15 0.029(2) 0.029(2) 0.031(2) -0.0019(18) -0.0049(17) 0.0009(18)
C16 0.031(2) 0.039(3) 0.026(2) -0.0013(19) -0.0061(17) 0.000(2)
C17 0.024(2) 0.038(3) 0.031(2) -0.0001(19) -0.0044(17) -0.0017(18)
C18 0.026(2) 0.035(2) 0.037(2) -0.002(2) -0.0018(18) 0.0006(19)
C19 0.028(2) 0.039(3) 0.043(3) -0.001(2) 0.002(2) -0.001(2)
N1 0.075(4) 0.074(4) 0.043(3) -0.006(3) 0.010(2) -0.008(3)
N2 0.033(2) 0.086(4) 0.079(3) -0.002(3) -0.008(2) -0.001(3)
N3 0.032(2) 0.067(3) 0.067(3) 0.004(3) -0.006(2) -0.003(2)
N4 0.051(3) 0.096(5) 0.043(3) 0.007(3) 0.003(2) 0.015(3)
C20 0.025(2) 0.047(3) 0.045(3) 0.002(2) 0.000(2) 0.003(2)

loop_
_atom_type_symbol
_atom_type_description
_atom_type_scat_dispersion_real
_atom_type_scat_dispersion_imag
_atom_type_scat_source
C C 0.0033 0.0016 'International Tables Vol C Tables 4.2.6.8 and 6.1.1.4'
H H 0.0000 0.0000 'International Tables Vol C Tables 4.2.6.8 and 6.1.1.4'
N N 0.0061 0.0033 'International Tables Vol C Tables 4.2.6.8 and 6.1.1.4'
F F 0.0171 0.0103 'International Tables Vol C Tables 4.2.6.8 and 6.1.1.4'
S S 0.1246 0.1234 'International Tables Vol C Tables 4.2.6.8 and 6.1.1.4'
I I -0.4742 1.8119 'International Tables Vol C Tables 4.2.6.8 and 6.1.1.4'

loop_
_geom_angle_atom_site_label_1
_geom_angle_atom_site_label_2
_geom_angle_atom_site_label_3
_geom_angle
C3 S1 C1 94.3(2)
C2 S2 C3 94.8(2)
C4 S3 C5 95.5(2)
C4 S4 C6 95.1(2)
C5 S5 C7 100.9(3)
C6 S6 C8 101.6(3)
C2 C1 S1 118.1(4)
C2 C1 I001 124.8(3)
S1 C1 I001 117.0(3)
C1 C2 S2 117.4(4)
C1 C2 H029 121.3
S2 C2 H029 121.3
C4 C3 S1 123.6(4)
C4 C3 S2 121.1(4)
S1 C3 S2 115.3(3)
C3 C4 S3 123.5(4)
C3 C4 S4 121.3(4)
S3 C4 S4 115.3(3)
C6 C5 S5 127.8(4)
C6 C5 S3 116.6(3)
S5 C5 S3 115.6(3)
C5 C6 S6 129.5(4)
C5 C6 S4 117.2(3)
S6 C6 S4 113.2(3)
C8 C7 S5 115.3(5)
C8 C7 H02A 108.5
S5 C7 H02A 108.5
C8 C7 H02B 108.5
S5 C7 H02B 108.5
H02A C7 H02B 107.5
C7 C8 S6 116.2(5)
C7 C8 H03A 108.2
S6 C8 H03A 108.2
C7 C8 H03B 108.2
S6 C8 H03B 108.2
H03A C8 H03B 107.4
N1 C9 C10 178.9(6)
C12 C10 C9 123.4(4)
C12 C10 C11 121.5(4)
C9 C10 C11 115.1(4)
N2 C11 C10 179.0(6)
C10 C12 C17 121.4(4)
C10 C12 C13 120.8(4)
C17 C12 C13 117.8(4)
C14 C13 C12 120.9(4)
C14 C13 H009 119.5
C12 C13 H009 119.5
C13 C14 C15 121.5(4)
C13 C14 H010 119.2
C15 C14 H010 119.2
C18 C15 C14 121.7(4)
C18 C15 C16 120.4(4)
C14 C15 C16 117.9(4)
C17 C16 C15 120.7(4)
C17 C16 H018 119.6
C15 C16 H018 119.6
C16 C17 C12 121.1(4)
C16 C17 H015 119.4
C12 C17 H015 119.4
C15 C18 C20 122.3(4)
C15 C18 C19 121.4(4)
C20 C18 C19 116.3(4)
N3 C19 C18 178.6(6)
N4 C20 C18 179.6(7)

loop_
_geom_bond_atom_site_label_1
_geom_bond_atom_site_label_2
_geom_bond_distance
I001 C1 2.085(5)
S1 C3 1.740(5)
S1 C1 1.745(4)
S2 C2 1.737(5)
S2 C3 1.744(5)
S3 C4 1.730(5)
S3 C5 1.756(4)
S4 C4 1.743(5)
S4 C6 1.753(5)
S5 C5 1.747(4)
S5 C7 1.794(6)
S6 C6 1.739(5)
S6 C8 1.806(6)
C1 C2 1.320(8)
C2 H029 0.9300
C3 C4 1.376(6)
C5 C6 1.344(7)
C7 C8 1.474(9)
C7 H02A 0.9700
C7 H02B 0.9700
C8 H03A 0.9700
C8 H03B 0.9700
C9 N1 1.132(7)
C9 C10 1.433(7)
C10 C12 1.393(6)
C10 C11 1.434(7)
C11 N2 1.144(7)
C12 C17 1.431(6)
C12 C13 1.446(6)
C13 C14 1.350(7)
C13 H009 0.9300
C14 C15 1.432(6)
C14 H010 0.9300
C15 C18 1.404(6)
C15 C16 1.439(6)
C16 C17 1.366(6)
C16 H018 0.9300
C17 H015 0.9300
C18 C20 1.429(7)
C18 C19 1.430(6)
C19 N3 1.133(6)
N4 C20 1.135(7)

loop_
_geom_torsion_atom_site_label_1
_geom_torsion_atom_site_label_2
_geom_torsion_atom_site_label_3
_geom_torsion_atom_site_label_4
_geom_torsion
C3 S1 C1 C2 -0.4(5)
C3 S1 C1 I001 -178.1(3)
S1 C1 C2 S2 0.3(6)
I001 C1 C2 S2 177.8(2)
C3 S2 C2 C1 0.0(5)
C1 S1 C3 C4 -178.4(4)
C1 S1 C3 S2 0.4(3)
C2 S2 C3 C4 178.6(4)
C2 S2 C3 S1 -0.3(3)
S1 C3 C4 S3 -0.6(7)
S2 C3 C4 S3 -179.4(3)
S1 C3 C4 S4 178.5(3)
S2 C3 C4 S4 -0.2(6)
C5 S3 C4 C3 -175.4(4)
C5 S3 C4 S4 5.4(3)
C6 S4 C4 C3 175.4(4)
C6 S4 C4 S3 -5.4(3)
C7 S5 C5 C6 -16.0(6)
C7 S5 C5 S3 164.5(3)
C4 S3 C5 C6 -3.1(4)
C4 S3 C5 S5 176.4(3)
S5 C5 C6 S6 -1.1(8)
S3 C5 C6 S6 178.4(3)
S5 C5 C6 S4 -179.7(3)
S3 C5 C6 S4 -0.2(6)
C8 S6 C6 C5 -6.9(6)
C8 S6 C6 S4 171.7(3)
C4 S4 C6 C5 3.4(4)
C4 S4 C6 S6 -175.4(3)
C5 S5 C7 C8 49.1(6)
S5 C7 C8 S6 -66.6(7)
C6 S6 C8 C7 40.5(6)
N1 C9 C10 C12 148(37)
N1 C9 C10 C11 -34(37)
C12 C10 C11 N2 97(34)
C9 C10 C11 N2 -81(34)
C9 C10 C12 C17 178.6(5)
C11 C10 C12 C17 1.4(7)
C9 C10 C12 C13 -0.8(7)
C11 C10 C12 C13 -178.0(4)
C10 C12 C13 C14 178.5(4)
C17 C12 C13 C14 -0.9(7)
C12 C13 C14 C15 1.0(7)
C13 C14 C15 C18 -179.7(5)
C13 C14 C15 C16 -0.1(7)
C18 C15 C16 C17 178.7(4)
C14 C15 C16 C17 -0.9(7)
C15 C16 C17 C12 1.0(7)
C10 C12 C17 C16 -179.5(4)
C13 C12 C17 C16 -0.1(7)
C14 C15 C18 C20 177.9(5)
C16 C15 C18 C20 -1.6(7)
C14 C15 C18 C19 -1.0(7)
C16 C15 C18 C19 179.4(4)
C15 C18 C19 N3 -157(25)
C20 C18 C19 N3 24(25)
C15 C18 C20 N4 -136(100)
C19 C18 C20 N4 43(100)

loop_
_cod_related_entry_id
_cod_related_entry_database
_cod_related_entry_code
1 ChemSpider 30652468
